data_4035946
loop_
_publ_author_name
'Reutskaya, Elena'
'Osipyan, Angelina'
'Sapegin, Alexander'
'Novikov, Alexander S.'
'Krasavin, Mikhail'

_publ_section_title
;
 Rethinking Hydrolytic Imidazoline Ring Expansion: A Common Approach to
 the Preparation of Medium-Sized Rings via Side-Chain Insertion into
 [1.4]Oxa- and [1.4]Thiazepinone Scaffolds.
;
_journal_issue 4
_journal_name_full 'The Journal of organic chemistry'
_journal_page_first 1693
_journal_page_last 1705
_journal_paper_doi 10.1021/acs.joc.8b02805
_journal_volume 84
_journal_year 2019
_chemical_formula_moiety 'C16 H14 F3 N3 O2'
_chemical_formula_sum 'C16 H14 F3 N3 O2'
_chemical_formula_weight 337.30
_space_group_crystal_system orthorhombic
_space_group_IT_number 61
_space_group_name_Hall '-P 2ac 2ab'
_space_group_name_H-M_alt 'P b c a'
_atom_sites_solution_hydrogens geom
_atom_sites_solution_primary dual
_audit_creation_date 2018-05-27
_audit_creation_method
;
Olex2 1.2
(compiled 2018.05.18 svn.r3508 for OlexSys, GUI svn.r5497)
;
_audit_update_record
;
2018-05-27 deposited with the CCDC.
2018-10-28 downloaded from the CCDC.
;
_cell_angle_alpha 90
_cell_angle_beta 90
_cell_angle_gamma 90
_cell_formula_units_Z 8
_cell_length_a 10.1629(5)
_cell_length_b 14.3553(6)
_cell_length_c 20.1376(10)
_cell_measurement_reflns_used 3713
_cell_measurement_temperature 299.12(10)
_cell_measurement_theta_max 30.6050
_cell_measurement_theta_min 3.1780
_cell_volume 2937.9(2)
_computing_cell_refinement
;
CrysAlisPro, Agilent Technologies,
Version 1.171.36.32 (release 02-08-2013 CrysAlis171 .NET)
(compiled Aug  2 2013,16:46:58)
;
_computing_data_collection
;
CrysAlisPro, Agilent Technologies,
Version 1.171.36.32 (release 02-08-2013 CrysAlis171 .NET)
(compiled Aug  2 2013,16:46:58)
;
_computing_data_reduction
;
CrysAlisPro, Agilent Technologies,
Version 1.171.36.32 (release 02-08-2013 CrysAlis171 .NET)
(compiled Aug  2 2013,16:46:58)
;
_computing_molecular_graphics 'Olex2 (Dolomanov et al., 2009)'
_computing_publication_material 'Olex2 (Dolomanov et al., 2009)'
_computing_structure_refinement 'ShelXL (Sheldrick, 2015)'
_computing_structure_solution 'ShelXT (Sheldrick, 2015)'
_diffrn_ambient_temperature 299.12(10)
_diffrn_detector_area_resol_mean 16.2096
_diffrn_measured_fraction_theta_full 0.995
_diffrn_measured_fraction_theta_max 0.996
_diffrn_measurement_details
;
#__ type_ start__ end____ width___ exp.time_
  1 omega  -92.00   32.00   1.0000   23.6900
omega____ theta____ kappa____ phi______ frames
    -      -22.4241    0.0000   90.0000 124

#__ type_ start__ end____ width___ exp.time_
  2 omega  -93.00  -61.00   1.0000   23.6900
omega____ theta____ kappa____ phi______ frames
    -      -22.4241  178.0000 -120.0000 32

#__ type_ start__ end____ width___ exp.time_
  3 omega  -28.00   45.00   1.0000   23.6900
omega____ theta____ kappa____ phi______ frames
    -      -22.4241   77.0000  -90.0000 73

#__ type_ start__ end____ width___ exp.time_
  4 omega  -57.00  -32.00   1.0000   23.6900
omega____ theta____ kappa____ phi______ frames
    -      -22.4241  178.0000 -180.0000 25
;
_diffrn_measurement_device_type 'Xcalibur, Eos'
_diffrn_measurement_method '\w scans'
_diffrn_orient_matrix_UB_11 -0.0210308000
_diffrn_orient_matrix_UB_12 -0.0410998000
_diffrn_orient_matrix_UB_13 -0.0164039000
_diffrn_orient_matrix_UB_21 0.0203606000
_diffrn_orient_matrix_UB_22 -0.0269603000
_diffrn_orient_matrix_UB_23 0.0276779000
_diffrn_orient_matrix_UB_31 -0.0633478000
_diffrn_orient_matrix_UB_32 0.0050055000
_diffrn_orient_matrix_UB_33 0.0143509000
_diffrn_radiation_monochromator graphite
_diffrn_radiation_type MoK\a
_diffrn_radiation_wavelength 0.71073
_diffrn_reflns_av_R_equivalents 0.0262
_diffrn_reflns_av_unetI/netI 0.0234
_diffrn_reflns_Laue_measured_fraction_full 0.995
_diffrn_reflns_Laue_measured_fraction_max 0.996
_diffrn_reflns_limit_h_max 8
_diffrn_reflns_limit_h_min -13
_diffrn_reflns_limit_k_max 17
_diffrn_reflns_limit_k_min -18
_diffrn_reflns_limit_l_max 16
_diffrn_reflns_limit_l_min -26
_diffrn_reflns_number 14021
_diffrn_reflns_point_group_measured_fraction_full 0.995
_diffrn_reflns_point_group_measured_fraction_max 0.996
_diffrn_reflns_theta_full 25.242
_diffrn_reflns_theta_max 27.495
_diffrn_reflns_theta_min 2.848
_diffrn_source 'Enhance (Mo) X-ray Source'
_exptl_absorpt_coefficient_mu 0.128
_exptl_absorpt_correction_T_max 1.00000
_exptl_absorpt_correction_T_min 0.97166
_exptl_absorpt_correction_type multi-scan
_exptl_absorpt_process_details
;
CrysAlisPro, Agilent Technologies,
Version 1.171.36.32 (release 02-08-2013 CrysAlis171 .NET)
(compiled Aug  2 2013,16:46:58)
Empirical absorption correction using spherical harmonics,
 implemented in SCALE3 ABSPACK scaling algorithm.
;
_exptl_crystal_colour 'clear light colourless'
_exptl_crystal_colour_lustre clear
_exptl_crystal_colour_modifier light
_exptl_crystal_colour_primary colourless
_exptl_crystal_density_diffrn 1.525
_exptl_crystal_description needle
_exptl_crystal_F_000 1392
_exptl_crystal_size_max 0.8
_exptl_crystal_size_mid 0.3
_exptl_crystal_size_min 0.3
_refine_diff_density_max 0.606
_refine_diff_density_min -0.580
_refine_diff_density_rms 0.048
_refine_ls_extinction_method none
_refine_ls_goodness_of_fit_ref 1.024
_refine_ls_hydrogen_treatment constr
_refine_ls_matrix_type full
_refine_ls_number_parameters 217
_refine_ls_number_reflns 3367
_refine_ls_number_restraints 0
_refine_ls_restrained_S_all 1.024
_refine_ls_R_factor_all 0.0466
_refine_ls_R_factor_gt 0.0383
_refine_ls_shift/su_max 0.000
_refine_ls_shift/su_mean 0.000
_refine_ls_structure_factor_coef Fsqd
_refine_ls_weighting_details 'w=1/[\s^2^(Fo^2^)+(0.0397P)^2^+1.9920P] where P=(Fo^2^+2Fc^2^)/3'
_refine_ls_weighting_scheme calc
_refine_ls_wR_factor_gt 0.0898
_refine_ls_wR_factor_ref 0.0949
_reflns_Friedel_coverage 0.000
_reflns_number_gt 2880
_reflns_number_total 3367
_reflns_threshold_expression 'I > 2\s(I)'
_cod_data_source_file jo8b02805_si_006.cif
_cod_data_source_block reu_190218
_cod_database_code 4035946
_shelx_shelxl_version_number 2018/3
_chemical_oxdiff_formula C20
_shelx_space_group_comment
;
The symmetry employed for this shelxl refinement is uniquely defined
by the following loop, which should always be used as a source of
symmetry information in preference to the above space-group names.
They are only intended as comments.
;
_reflns_odcompleteness_completeness 99.79
_reflns_odcompleteness_iscentric 1
_reflns_odcompleteness_theta 28.51
_olex2_refinement_description
;
1. Fixed Uiso
 At 1.2 times of:
  All C(H) groups, All C(H,H) groups, All N(H) groups
2.a Secondary CH2 refined with riding coordinates:
 C9(H9A,H9B), C8(H8A,H8B), C10(H10A,H10B)
2.b Aromatic/amide H refined with riding coordinates:
 N1(H1), N2(H2), C13(H13), C15(H15), C5(H5), C2(H2A), C4(H4), C3(H3)
;
_olex2_submission_special_instructions 'No special instructions were received'

loop_
_space_group_symop_operation_xyz
'x, y, z'
'-x+1/2, -y, z+1/2'
'-x, y+1/2, -z+1/2'
'x+1/2, -y+1/2, -z'
'-x, -y, -z'
'x-1/2, y, -z-1/2'
'x, -y-1/2, z-1/2'
'-x-1/2, y-1/2, z'

loop_
_atom_site_label
_atom_site_type_symbol
_atom_site_fract_x
_atom_site_fract_y
_atom_site_fract_z
_atom_site_U_iso_or_equiv
_atom_site_adp_type
_atom_site_occupancy
_atom_site_site_symmetry_order
_atom_site_calc_flag
_atom_site_refinement_flags_posn
F3 F 0.43645(10) 0.06155(6) 0.44845(5) 0.0297(2) Uani 1 1 d .
F2 F 0.53193(10) 0.14640(7) 0.52215(4) 0.0307(2) Uani 1 1 d .
F1 F 0.36636(9) 0.19996(7) 0.46872(5) 0.0315(2) Uani 1 1 d .
O1 O 0.76494(9) 0.39328(6) 0.37121(5) 0.0139(2) Uani 1 1 d .
O2 O 0.47779(9) 0.44875(7) 0.24130(5) 0.0171(2) Uani 1 1 d .
N1 N 0.69898(11) 0.45377(8) 0.23265(6) 0.0142(2) Uani 1 1 d .
H1 H 0.771317 0.471617 0.250795 0.017 Uiso 1 1 calc R
N2 N 0.82859(11) 0.27743(8) 0.27018(6) 0.0160(2) Uani 1 1 d .
H2 H 0.895754 0.308211 0.284080 0.019 Uiso 1 1 calc R
N3 N 0.67524(11) 0.16670(8) 0.30477(6) 0.0154(2) Uani 1 1 d .
C7 C 0.58736(13) 0.46551(9) 0.26595(7) 0.0126(3) Uani 1 1 d .
C14 C 0.56607(13) 0.18574(9) 0.40973(7) 0.0137(3) Uani 1 1 d .
C13 C 0.62204(13) 0.27459(9) 0.41802(7) 0.0137(3) Uani 1 1 d .
H13 H 0.603270 0.310566 0.455245 0.016 Uiso 1 1 calc R
C1 C 0.68106(13) 0.46869(9) 0.38453(7) 0.0128(3) Uani 1 1 d .
C12 C 0.70488(13) 0.30632(9) 0.36961(7) 0.0129(3) Uani 1 1 d .
C11 C 0.73572(13) 0.24892(9) 0.31432(7) 0.0137(3) Uani 1 1 d .
C15 C 0.59339(13) 0.13652(9) 0.35231(7) 0.0146(3) Uani 1 1 d .
H15 H 0.552585 0.079138 0.346349 0.017 Uiso 1 1 calc R
C6 C 0.59773(13) 0.50399(9) 0.33534(7) 0.0132(3) Uani 1 1 d .
C16 C 0.47662(15) 0.14842(10) 0.46159(7) 0.0179(3) Uani 1 1 d .
C5 C 0.51851(14) 0.58054(9) 0.35106(7) 0.0168(3) Uani 1 1 d .
H5 H 0.459678 0.603643 0.319751 0.020 Uiso 1 1 calc R
C2 C 0.68825(14) 0.50927(10) 0.44691(7) 0.0177(3) Uani 1 1 d .
H2A H 0.743731 0.484544 0.479134 0.021 Uiso 1 1 calc R
C9 C 0.69841(14) 0.30503(10) 0.16685(7) 0.0183(3) Uani 1 1 d .
H9A H 0.618978 0.286005 0.189854 0.022 Uiso 1 1 calc R
H9B H 0.691424 0.283483 0.121333 0.022 Uiso 1 1 calc R
C8 C 0.70436(14) 0.41183(10) 0.16645(7) 0.0172(3) Uani 1 1 d .
H8A H 0.785182 0.431183 0.144867 0.021 Uiso 1 1 calc R
H8B H 0.631461 0.435442 0.140314 0.021 Uiso 1 1 calc R
C4 C 0.52717(15) 0.62235(10) 0.41323(8) 0.0213(3) Uani 1 1 d .
H4 H 0.475774 0.674219 0.422851 0.026 Uiso 1 1 calc R
C10 C 0.81592(14) 0.25650(10) 0.19940(7) 0.0185(3) Uani 1 1 d .
H10A H 0.806676 0.189704 0.193806 0.022 Uiso 1 1 calc R
H10B H 0.895853 0.275524 0.176843 0.022 Uiso 1 1 calc R
C3 C 0.61203(16) 0.58707(10) 0.46091(8) 0.0215(3) Uani 1 1 d .
H3 H 0.617897 0.615548 0.502286 0.026 Uiso 1 1 calc R

loop_
_atom_site_aniso_label
_atom_site_aniso_U_11
_atom_site_aniso_U_22
_atom_site_aniso_U_33
_atom_site_aniso_U_23
_atom_site_aniso_U_13
_atom_site_aniso_U_12
F3 0.0446(6) 0.0186(4) 0.0259(5) -0.0035(4) 0.0128(4) -0.0136(4)
F2 0.0425(6) 0.0355(5) 0.0143(4) 0.0055(4) -0.0014(4) -0.0100(5)
F1 0.0266(5) 0.0311(5) 0.0369(6) 0.0084(4) 0.0164(4) 0.0066(4)
O1 0.0119(4) 0.0113(4) 0.0184(5) 0.0006(4) 0.0001(4) 0.0001(4)
O2 0.0117(4) 0.0181(5) 0.0213(5) -0.0015(4) -0.0022(4) -0.0011(4)
N1 0.0122(5) 0.0161(5) 0.0143(6) -0.0010(4) -0.0012(4) -0.0006(4)
N2 0.0122(5) 0.0187(6) 0.0170(6) -0.0010(5) 0.0018(4) -0.0005(4)
N3 0.0158(6) 0.0142(5) 0.0161(6) -0.0002(5) 0.0008(5) 0.0023(4)
C7 0.0125(6) 0.0094(6) 0.0160(7) 0.0024(5) -0.0005(5) 0.0003(5)
C14 0.0138(6) 0.0129(6) 0.0145(6) 0.0022(5) -0.0013(5) 0.0014(5)
C13 0.0155(6) 0.0134(6) 0.0122(6) -0.0006(5) -0.0021(5) 0.0023(5)
C1 0.0120(6) 0.0091(6) 0.0174(7) 0.0012(5) 0.0020(5) -0.0018(5)
C12 0.0119(6) 0.0108(6) 0.0159(6) 0.0018(5) -0.0030(5) 0.0009(5)
C11 0.0118(6) 0.0138(6) 0.0154(6) 0.0019(5) -0.0006(5) 0.0040(5)
C15 0.0158(6) 0.0109(6) 0.0169(7) 0.0006(5) -0.0009(5) 0.0013(5)
C6 0.0127(6) 0.0117(6) 0.0153(6) 0.0003(5) 0.0016(5) -0.0029(5)
C16 0.0231(7) 0.0138(6) 0.0167(7) -0.0006(5) 0.0016(6) -0.0015(5)
C5 0.0172(7) 0.0142(6) 0.0192(7) 0.0023(5) 0.0007(5) 0.0013(5)
C2 0.0197(7) 0.0170(7) 0.0163(7) 0.0014(5) -0.0014(5) -0.0013(5)
C9 0.0187(7) 0.0214(7) 0.0149(7) -0.0040(5) 0.0024(5) -0.0020(6)
C8 0.0160(7) 0.0216(7) 0.0139(7) -0.0006(5) 0.0010(5) 0.0009(5)
C4 0.0258(8) 0.0140(7) 0.0241(8) -0.0019(6) 0.0037(6) 0.0052(6)
C10 0.0196(7) 0.0184(7) 0.0174(7) -0.0019(6) 0.0062(6) 0.0016(6)
C3 0.0291(8) 0.0180(7) 0.0174(7) -0.0051(6) 0.0019(6) -0.0009(6)

loop_
_atom_type_symbol
_atom_type_description
_atom_type_scat_dispersion_real
_atom_type_scat_dispersion_imag
_atom_type_scat_source
C C 0.0033 0.0016 'International Tables Vol C Tables 4.2.6.8 and 6.1.1.4'
H H 0.0000 0.0000 'International Tables Vol C Tables 4.2.6.8 and 6.1.1.4'
F F 0.0171 0.0103 'International Tables Vol C Tables 4.2.6.8 and 6.1.1.4'
N N 0.0061 0.0033 'International Tables Vol C Tables 4.2.6.8 and 6.1.1.4'
O O 0.0106 0.0060 'International Tables Vol C Tables 4.2.6.8 and 6.1.1.4'

loop_
_geom_angle_atom_site_label_1
_geom_angle_atom_site_label_2
_geom_angle_atom_site_label_3
_geom_angle
C12 O1 C1 115.49(10)
C7 N1 C8 122.94(12)
C11 N2 C10 120.95(12)
C15 N3 C11 117.74(12)
O2 C7 N1 122.61(13)
O2 C7 C6 120.28(12)
N1 C7 C6 117.07(11)
C13 C14 C16 119.43(12)
C15 C14 C13 118.77(12)
C15 C14 C16 121.77(12)
C12 C13 C14 117.83(12)
C6 C1 O1 120.79(12)
C2 C1 O1 117.72(12)
C2 C1 C6 121.43(12)
O1 C12 C11 116.26(12)
C13 C12 O1 123.60(12)
C13 C12 C11 120.13(12)
N2 C11 C12 119.41(12)
N3 C11 N2 119.22(12)
N3 C11 C12 121.37(12)
N3 C15 C14 123.82(12)
C1 C6 C7 124.52(12)
C1 C6 C5 118.23(12)
C5 C6 C7 117.25(12)
F3 C16 F2 106.67(12)
F3 C16 F1 106.16(12)
F3 C16 C14 112.58(12)
F2 C16 F1 105.22(12)
F2 C16 C14 112.97(12)
F1 C16 C14 112.65(12)
C4 C5 C6 120.41(13)
C1 C2 C3 119.51(13)
C10 C9 C8 115.24(12)
N1 C8 C9 113.88(12)
C3 C4 C5 120.34(13)
N2 C10 C9 113.12(11)
C4 C3 C2 120.02(14)

loop_
_geom_bond_atom_site_label_1
_geom_bond_atom_site_label_2
_geom_bond_distance
F3 C16 1.3385(16)
F2 C16 1.3432(17)
F1 C16 1.3505(17)
O1 C1 1.4038(15)
O1 C12 1.3899(15)
O2 C7 1.2427(16)
N1 C7 1.3285(17)
N1 C8 1.4637(18)
N2 C11 1.3595(17)
N2 C10 1.4623(18)
N3 C11 1.3446(18)
N3 C15 1.3402(18)
C7 C6 1.5061(19)
C14 C13 1.4065(18)
C14 C15 1.3833(19)
C14 C16 1.4846(19)
C13 C12 1.3664(19)
C1 C6 1.3983(19)
C1 C2 1.387(2)
C12 C11 1.4202(19)
C6 C5 1.3986(19)
C5 C4 1.391(2)
C2 C3 1.388(2)
C9 C8 1.534(2)
C9 C10 1.530(2)
C4 C3 1.386(2)
